data_7246498
loop_
_publ_author_name
'Al-Rashdi, Kamelah S.'
'Babgi, Bandar A.'
'Ali, Ehab M. M.'
'Jedidi, Abdesslem'
'Emwas, Abdul-Hamid M.'
'Davaasuren, Bambar'
'Jaremko, Mariusz'
'Humphrey, Mark G.'

_publ_section_title
;
 Tuning anticancer properties and DNA-binding of Pt(ii) complexes via
 alteration of nitrogen softness/basicity of tridentate ligands
;
_journal_issue 14
_journal_name_full 'RSC Advances'
_journal_page_first 9333
_journal_page_last 9346
_journal_paper_doi 10.1039/D3RA00395G
_journal_volume 13
_journal_year 2023
_chemical_formula_moiety 'C19 H25 N3 O'
_chemical_formula_sum 'C19 H25 N3 O'
_chemical_formula_weight 311.42
_space_group_crystal_system triclinic
_space_group_IT_number 2
_space_group_name_Hall '-P 1'
_space_group_name_H-M_alt 'P -1'
_atom_sites_solution_hydrogens geom
_atom_sites_solution_primary iterative
_audit_creation_date 2022-08-24
_audit_creation_method
;
Olex2 1.5
(compiled 2022.04.07 svn.rca3783a0 for OlexSys, GUI svn.r6498)
;
_audit_update_record
;
2022-08-24 deposited with the CCDC.	2023-03-14 downloaded from the CCDC.
;
_cell_angle_alpha 88.444(3)
_cell_angle_beta 72.754(3)
_cell_angle_gamma 70.469(3)
_cell_formula_units_Z 4
_cell_length_a 10.7397(8)
_cell_length_b 10.9415(9)
_cell_length_c 16.0325(12)
_cell_measurement_reflns_used 9911
_cell_measurement_temperature 120(2)
_cell_measurement_theta_max 27.44
_cell_measurement_theta_min 2.35
_cell_volume 1690.3(2)
_computing_molecular_graphics 'Olex2 1.5 (Dolomanov et al., 2009)'
_computing_publication_material 'Olex2 1.5 (Dolomanov et al., 2009)'
_computing_structure_refinement 'SHELXL 2018/3 (Sheldrick, 2015)'
_computing_structure_solution 'olex2.solve 1.5 (Bourhis et al., 2015)'
_diffrn_ambient_temperature 120.01
_diffrn_detector 'Bruker APEX2 area detector'
_diffrn_detector_area_resol_mean 7.9
_diffrn_detector_type 'CCD area detector'
_diffrn_measured_fraction_theta_full 0.997
_diffrn_measured_fraction_theta_max 0.997
_diffrn_measurement_device 'three-circle diffractometer'
_diffrn_measurement_device_type 'Bruker APEX-II CCD'
_diffrn_measurement_method '\f and \w scans'
_diffrn_radiation_monochromator 'mirror optics'
_diffrn_radiation_probe x-ray
_diffrn_radiation_type MoK\a
_diffrn_radiation_wavelength 0.71073
_diffrn_reflns_av_R_equivalents 0.0477
_diffrn_reflns_av_unetI/netI 0.0256
_diffrn_reflns_Laue_measured_fraction_full 0.997
_diffrn_reflns_Laue_measured_fraction_max 0.997
_diffrn_reflns_limit_h_max 13
_diffrn_reflns_limit_h_min -13
_diffrn_reflns_limit_k_max 14
_diffrn_reflns_limit_k_min -14
_diffrn_reflns_limit_l_max 20
_diffrn_reflns_limit_l_min -20
_diffrn_reflns_number 59881
_diffrn_reflns_point_group_measured_fraction_full 0.997
_diffrn_reflns_point_group_measured_fraction_max 0.997
_diffrn_reflns_theta_full 25.242
_diffrn_reflns_theta_max 27.516
_diffrn_reflns_theta_min 1.981
_diffrn_source 'microfocus sealed X-ray tube'
_diffrn_source_type 'Incoatec I\ms'
_diffrn_standards_number 0
_exptl_absorpt_coefficient_mu 0.077
_exptl_absorpt_correction_T_max 1.0000
_exptl_absorpt_correction_T_min 0.9489
_exptl_absorpt_correction_type numerical
_exptl_absorpt_process_details
;
SADABS-2016/2 (Bruker,2016/2) was used for absorption correction.
wR2(int) was 0.1161 before and 0.0578 after correction.
The Ratio of minimum to maximum transmission is 0.9489.
The \l/2 correction factor is Not present.
;
_exptl_crystal_colour 'clear yellow'
_exptl_crystal_colour_lustre clear
_exptl_crystal_colour_primary yellow
_exptl_crystal_density_diffrn 1.224
_exptl_crystal_description block
_exptl_crystal_F_000 672
_exptl_crystal_size_max 0.407
_exptl_crystal_size_mid 0.317
_exptl_crystal_size_min 0.14
_refine_diff_density_max 0.617
_refine_diff_density_min -0.608
_refine_diff_density_rms 0.046
_refine_ls_extinction_method none
_refine_ls_goodness_of_fit_ref 1.046
_refine_ls_hydrogen_treatment constr
_refine_ls_matrix_type full
_refine_ls_number_parameters 419
_refine_ls_number_reflns 7752
_refine_ls_number_restraints 0
_refine_ls_restrained_S_all 1.046
_refine_ls_R_factor_all 0.0625
_refine_ls_R_factor_gt 0.0465
_refine_ls_shift/su_max 0.000
_refine_ls_shift/su_mean 0.000
_refine_ls_structure_factor_coef Fsqd
_refine_ls_weighting_details 'w=1/[\s^2^(Fo^2^)+(0.0565P)^2^+0.9605P] where P=(Fo^2^+2Fc^2^)/3'
_refine_ls_weighting_scheme calc
_refine_ls_wR_factor_gt 0.1163
_refine_ls_wR_factor_ref 0.1318
_reflns_Friedel_coverage 0.000
_reflns_number_gt 6273
_reflns_number_total 7752
_reflns_threshold_expression 'I > 2\s(I)'
_cod_data_source_file d3ra00395g2.cif
_cod_data_source_block des_a_0m_a
_cod_database_code 7246498
_shelx_shelxl_version_number 2018/3
_shelx_space_group_comment
;
The symmetry employed for this shelxl refinement is uniquely defined
by the following loop, which should always be used as a source of
symmetry information in preference to the above space-group names.
They are only intended as comments.
;
_shelx_estimated_absorpt_t_max 0.989
_shelx_estimated_absorpt_t_min 0.969
_olex2_refinement_description
;
1. Fixed Uiso
 At 1.2 times of:
  All C(H) groups, All C(H,H) groups, All N(H) groups
 At 1.5 times of:
  All C(H,H,H) groups
2.a Secondary CH2 refined with riding coordinates:
 C2(H2A,H2B), C12(H12A,H12B), C13(H13A,H13B), C3(H3A,H3B), C32(H32A,H32B),
 C31(H31A,H31B), C22(H22A,H22B), C20(H20A,H20B)
2.b Aromatic/amide H refined with riding coordinates:
 N2(H2), N3(H3), N5(H5), C6(H6), C7(H7), C11(H11), C15(H15), C16(H16),
 C17(H17), C18(H18), C19(H19), C10(H10), C36(H36), C37(H37), C38(H38), N6(H6A),
 C30(H30), C26(H26), C25(H25), C29(H29), C34(H34), C35(H35)
2.c Idealised Me refined as rotating group:
 C1(H1A,H1B,H1C), C4(H4A,H4B,H4C), C23(H23A,H23B,H23C), C21(H21A,H21B,H21C)
;
_olex2_submission_special_instructions 'No special instructions were received'

loop_
_space_group_symop_operation_xyz
'x, y, z'
'-x, -y, -z'

loop_
_atom_site_label
_atom_site_type_symbol
_atom_site_fract_x
_atom_site_fract_y
_atom_site_fract_z
_atom_site_U_iso_or_equiv
_atom_site_adp_type
_atom_site_occupancy
_atom_site_site_symmetry_order
_atom_site_calc_flag
_atom_site_refinement_flags_posn
_atom_site_refinement_flags_adp
_atom_site_refinement_flags_occupancy
_atom_site_disorder_assembly
_atom_site_disorder_group
O1 O 0.90961(10) 0.00034(11) 0.40445(7) 0.0253(2) Uani 1 1 d . . . . .
O2 O 0.91733(11) 0.58075(11) 0.43768(7) 0.0270(2) Uani 1 1 d . . . . .
N1 N 0.68965(13) 0.32484(12) 0.23971(8) 0.0227(3) Uani 1 1 d . . . . .
N2 N 0.75859(12) -0.06851(12) 0.54041(8) 0.0216(3) Uani 1 1 d . . . . .
H2 H 0.840890 -0.073765 0.505269 0.026 Uiso 1 1 calc R U . . .
N3 N 0.85115(12) -0.05834(12) 0.69720(8) 0.0214(3) Uani 1 1 d . . . . .
H3 H 0.871628 0.005430 0.668314 0.026 Uiso 1 1 calc R U . . .
N5 N 0.84260(13) 0.38686(12) 0.51444(8) 0.0226(3) Uani 1 1 d . . . . .
H5 H 0.900715 0.429808 0.507340 0.027 Uiso 1 1 calc R U . . .
N4 N 0.65082(13) 0.84020(12) 0.26356(8) 0.0222(3) Uani 1 1 d . . . . .
C1 C 0.89674(18) 0.23433(18) 0.10774(11) 0.0359(4) Uani 1 1 d . . . . .
H1A H 0.905471 0.147057 0.127303 0.054 Uiso 1 1 calc R U . . .
H1B H 0.989289 0.238859 0.079450 0.054 Uiso 1 1 calc R U . . .
H1C H 0.843575 0.252714 0.065867 0.054 Uiso 1 1 calc R U . . .
C2 C 0.82248(16) 0.33371(15) 0.18586(10) 0.0271(3) Uani 1 1 d . . . . .
H2A H 0.883792 0.322800 0.223067 0.033 Uiso 1 1 calc R U . . .
H2B H 0.805900 0.421844 0.164678 0.033 Uiso 1 1 calc R U . . .
C5 C 0.68285(14) 0.24990(13) 0.30953(9) 0.0191(3) Uani 1 1 d . . . . .
C6 C 0.55043(14) 0.26095(13) 0.37076(9) 0.0206(3) Uani 1 1 d . . . . .
H6 H 0.467568 0.317710 0.361575 0.025 Uiso 1 1 calc R U . . .
C7 C 0.54394(14) 0.18982(13) 0.44209(9) 0.0200(3) Uani 1 1 d . . . . .
H7 H 0.455823 0.200889 0.483196 0.024 Uiso 1 1 calc R U . . .
C8 C 0.66364(14) 0.10014(13) 0.45709(9) 0.0185(3) Uani 1 1 d . . . . .
C11 C 0.65171(14) 0.02149(13) 0.52779(9) 0.0192(3) Uani 1 1 d . . . . .
H11 H 0.562364 0.034431 0.567896 0.023 Uiso 1 1 calc R U . . .
C12 C 0.75449(16) -0.16106(14) 0.60718(9) 0.0230(3) Uani 1 1 d . . . . .
H12A H 0.767285 -0.246583 0.580375 0.028 Uiso 1 1 calc R U . . .
H12B H 0.662844 -0.130587 0.652677 0.028 Uiso 1 1 calc R U . . .
C13 C 0.86802(15) -0.17557(14) 0.64907(9) 0.0236(3) Uani 1 1 d . . . . .
H13A H 0.869769 -0.245875 0.689368 0.028 Uiso 1 1 calc R U . . .
H13B H 0.958693 -0.202322 0.602594 0.028 Uiso 1 1 calc R U . . .
C14 C 0.80354(14) -0.04445(13) 0.78763(9) 0.0193(3) Uani 1 1 d . . . . .
C15 C 0.83087(15) 0.04680(14) 0.83273(10) 0.0237(3) Uani 1 1 d . . . . .
H15 H 0.884291 0.096264 0.800816 0.028 Uiso 1 1 calc R U . . .
C16 C 0.78084(17) 0.06562(15) 0.92333(10) 0.0288(3) Uani 1 1 d . . . . .
H16 H 0.800379 0.127789 0.952842 0.035 Uiso 1 1 calc R U . . .
C17 C 0.70266(17) -0.00523(16) 0.97127(10) 0.0302(3) Uani 1 1 d . . . . .
H17 H 0.668289 0.008118 1.033365 0.036 Uiso 1 1 calc R U . . .
C4 C 0.52699(17) 0.28612(16) 0.16809(11) 0.0303(3) Uani 1 1 d . . . . .
H4A H 0.603713 0.237548 0.117140 0.045 Uiso 1 1 calc R U . . .
H4B H 0.445445 0.332276 0.149580 0.045 Uiso 1 1 calc R U . . .
H4C H 0.504560 0.225566 0.211340 0.045 Uiso 1 1 calc R U . . .
C3 C 0.56932(16) 0.38392(14) 0.20883(10) 0.0240(3) Uani 1 1 d . . . . .
H3A H 0.590304 0.445357 0.164905 0.029 Uiso 1 1 calc R U . . .
H3B H 0.489884 0.434682 0.258795 0.029 Uiso 1 1 calc R U . . .
C18 C 0.67528(16) -0.09572(16) 0.92751(10) 0.0274(3) Uani 1 1 d . . . . .
H18 H 0.621855 -0.144838 0.959943 0.033 Uiso 1 1 calc R U . . .
C19 C 0.72480(15) -0.11558(14) 0.83705(9) 0.0222(3) Uani 1 1 d . . . . .
H19 H 0.705074 -0.178272 0.808160 0.027 Uiso 1 1 calc R U . . .
C9 C 0.79777(14) 0.08561(13) 0.39540(9) 0.0188(3) Uani 1 1 d . . . . .
C10 C 0.80216(14) 0.16418(14) 0.32438(9) 0.0202(3) Uani 1 1 d . . . . .
H10 H 0.889962 0.158583 0.284968 0.024 Uiso 1 1 calc R U . . .
C36 C 0.7588(2) 0.50433(18) 0.96156(11) 0.0447(5) Uani 1 1 d . . . . .
H36 H 0.739644 0.528634 1.021698 0.054 Uiso 1 1 calc R U . . .
C37 C 0.6913(2) 0.43162(17) 0.93657(11) 0.0380(4) Uani 1 1 d . . . . .
H37 H 0.626081 0.404820 0.980261 0.046 Uiso 1 1 calc R U . . .
C38 C 0.71636(16) 0.39648(15) 0.84892(10) 0.0279(3) Uani 1 1 d . . . . .
H38 H 0.667869 0.346963 0.833176 0.034 Uiso 1 1 calc R U . . .
C33 C 0.81310(15) 0.43416(14) 0.78389(9) 0.0243(3) Uani 1 1 d . . . . .
N6 N 0.84093(14) 0.40333(15) 0.69630(8) 0.0302(3) Uani 1 1 d . . . . .
H6A H 0.894578 0.437582 0.657793 0.036 Uiso 1 1 calc R U . . .
C32 C 0.78552(16) 0.31699(15) 0.66511(9) 0.0239(3) Uani 1 1 d . . . . .
H32A H 0.684984 0.361182 0.674639 0.029 Uiso 1 1 calc R U . . .
H32B H 0.797593 0.238735 0.698583 0.029 Uiso 1 1 calc R U . . .
C31 C 0.85856(17) 0.27674(14) 0.56846(10) 0.0265(3) Uani 1 1 d . . . . .
H31A H 0.958575 0.230583 0.559690 0.032 Uiso 1 1 calc R U . . .
H31B H 0.820892 0.215293 0.549077 0.032 Uiso 1 1 calc R U . . .
C30 C 0.74550(14) 0.42475(14) 0.47595(9) 0.0206(3) Uani 1 1 d . . . . .
H30 H 0.684347 0.376689 0.483591 0.025 Uiso 1 1 calc R U . . .
C27 C 0.72515(14) 0.53077(13) 0.42441(9) 0.0191(3) Uani 1 1 d . . . . .
C26 C 0.61310(14) 0.56340(14) 0.38877(9) 0.0207(3) Uani 1 1 d . . . . .
H26 H 0.553698 0.513123 0.401180 0.025 Uiso 1 1 calc R U . . .
C25 C 0.58780(14) 0.66387(14) 0.33758(9) 0.0204(3) Uani 1 1 d . . . . .
H25 H 0.510593 0.683884 0.315860 0.024 Uiso 1 1 calc R U . . .
C24 C 0.67706(14) 0.73994(13) 0.31615(9) 0.0192(3) Uani 1 1 d . . . . .
C22 C 0.53716(15) 0.86877(14) 0.22546(10) 0.0240(3) Uani 1 1 d . . . . .
H22A H 0.516896 0.958481 0.206806 0.029 Uiso 1 1 calc R U . . .
H22B H 0.453259 0.866018 0.271490 0.029 Uiso 1 1 calc R U . . .
C23 C 0.56479(17) 0.77674(17) 0.14751(10) 0.0296(3) Uani 1 1 d . . . . .
H23A H 0.647219 0.779039 0.101156 0.044 Uiso 1 1 calc R U . . .
H23B H 0.484614 0.803823 0.125358 0.044 Uiso 1 1 calc R U . . .
H23C H 0.580340 0.688065 0.165784 0.044 Uiso 1 1 calc R U . . .
C28 C 0.81525(14) 0.60712(14) 0.40590(9) 0.0202(3) Uani 1 1 d . . . . .
C29 C 0.78767(15) 0.71019(14) 0.35128(9) 0.0220(3) Uani 1 1 d . . . . .
H29 H 0.846388 0.761121 0.337933 0.026 Uiso 1 1 calc R U . . .
C20 C 0.75084(18) 0.90696(16) 0.22982(12) 0.0318(4) Uani 1 1 d . . . . .
H20A H 0.784942 0.923628 0.277857 0.038 Uiso 1 1 calc R U . . .
H20B H 0.702623 0.992311 0.211376 0.038 Uiso 1 1 calc R U . . .
C21 C 0.87430(19) 0.8327(2) 0.15325(13) 0.0415(4) Uani 1 1 d . . . . .
H21A H 0.924098 0.748642 0.171070 0.062 Uiso 1 1 calc R U . . .
H21B H 0.936613 0.883065 0.134661 0.062 Uiso 1 1 calc R U . . .
H21C H 0.842068 0.818201 0.104464 0.062 Uiso 1 1 calc R U . . .
C34 C 0.88224(19) 0.50698(16) 0.80991(11) 0.0316(3) Uani 1 1 d . . . . .
H34 H 0.948725 0.533065 0.766757 0.038 Uiso 1 1 calc R U . . .
C35 C 0.8553(2) 0.54153(18) 0.89737(12) 0.0418(4) Uani 1 1 d . . . . .
H35 H 0.903237 0.591139 0.913712 0.050 Uiso 1 1 calc R U . . .

loop_
_atom_site_aniso_label
_atom_site_aniso_U_11
_atom_site_aniso_U_22
_atom_site_aniso_U_33
_atom_site_aniso_U_23
_atom_site_aniso_U_13
_atom_site_aniso_U_12
O1 0.0176(5) 0.0317(6) 0.0237(5) 0.0102(4) -0.0061(4) -0.0055(4)
O2 0.0219(5) 0.0405(6) 0.0242(5) 0.0100(5) -0.0122(4) -0.0137(5)
N1 0.0232(6) 0.0222(6) 0.0233(6) 0.0069(5) -0.0090(5) -0.0070(5)
N2 0.0209(6) 0.0276(6) 0.0170(6) 0.0058(5) -0.0057(5) -0.0094(5)
N3 0.0226(6) 0.0265(6) 0.0165(6) 0.0048(5) -0.0055(5) -0.0107(5)
N5 0.0233(6) 0.0237(6) 0.0192(6) 0.0031(5) -0.0072(5) -0.0056(5)
N4 0.0247(6) 0.0203(6) 0.0244(6) 0.0051(5) -0.0119(5) -0.0075(5)
C1 0.0324(9) 0.0404(9) 0.0300(8) 0.0036(7) -0.0060(7) -0.0091(7)
C2 0.0276(8) 0.0285(8) 0.0268(7) 0.0100(6) -0.0087(6) -0.0119(6)
C5 0.0230(7) 0.0167(6) 0.0183(6) 0.0010(5) -0.0070(5) -0.0070(5)
C6 0.0191(6) 0.0185(6) 0.0236(7) 0.0013(5) -0.0073(5) -0.0046(5)
C7 0.0179(6) 0.0205(6) 0.0208(7) -0.0013(5) -0.0035(5) -0.0074(5)
C8 0.0194(6) 0.0196(6) 0.0167(6) -0.0003(5) -0.0051(5) -0.0073(5)
C11 0.0199(6) 0.0220(7) 0.0165(6) -0.0014(5) -0.0039(5) -0.0092(5)
C12 0.0287(7) 0.0239(7) 0.0179(6) 0.0054(5) -0.0077(6) -0.0106(6)
C13 0.0246(7) 0.0241(7) 0.0183(7) 0.0025(5) -0.0066(5) -0.0034(6)
C14 0.0163(6) 0.0217(7) 0.0183(6) 0.0045(5) -0.0069(5) -0.0036(5)
C15 0.0237(7) 0.0233(7) 0.0258(7) 0.0054(6) -0.0102(6) -0.0082(6)
C16 0.0341(8) 0.0257(7) 0.0278(8) -0.0004(6) -0.0146(7) -0.0071(6)
C17 0.0322(8) 0.0329(8) 0.0182(7) 0.0019(6) -0.0061(6) -0.0031(7)
C4 0.0330(8) 0.0262(8) 0.0358(9) 0.0063(6) -0.0178(7) -0.0095(6)
C3 0.0265(7) 0.0197(7) 0.0256(7) 0.0057(6) -0.0111(6) -0.0051(6)
C18 0.0254(7) 0.0314(8) 0.0223(7) 0.0076(6) -0.0041(6) -0.0089(6)
C19 0.0217(7) 0.0233(7) 0.0207(7) 0.0042(5) -0.0064(5) -0.0068(6)
C9 0.0192(6) 0.0211(6) 0.0172(6) 0.0006(5) -0.0069(5) -0.0068(5)
C10 0.0190(6) 0.0231(7) 0.0189(6) 0.0021(5) -0.0054(5) -0.0082(5)
C36 0.0741(14) 0.0305(9) 0.0216(8) -0.0014(7) -0.0119(8) -0.0100(9)
C37 0.0477(10) 0.0295(8) 0.0228(8) 0.0066(6) -0.0007(7) -0.0048(8)
C38 0.0298(8) 0.0236(7) 0.0242(7) 0.0053(6) -0.0051(6) -0.0043(6)
C33 0.0255(7) 0.0230(7) 0.0206(7) 0.0029(5) -0.0070(6) -0.0034(6)
N6 0.0310(7) 0.0466(8) 0.0193(6) 0.0019(6) -0.0045(5) -0.0237(6)
C32 0.0265(7) 0.0252(7) 0.0222(7) 0.0050(6) -0.0095(6) -0.0101(6)
C31 0.0319(8) 0.0213(7) 0.0236(7) 0.0024(6) -0.0119(6) -0.0025(6)
C30 0.0210(7) 0.0215(7) 0.0167(6) -0.0020(5) -0.0036(5) -0.0057(5)
C27 0.0186(6) 0.0201(6) 0.0165(6) -0.0004(5) -0.0046(5) -0.0045(5)
C26 0.0188(6) 0.0236(7) 0.0203(6) -0.0004(5) -0.0051(5) -0.0087(5)
C25 0.0180(6) 0.0238(7) 0.0204(7) 0.0003(5) -0.0077(5) -0.0066(5)
C24 0.0209(6) 0.0182(6) 0.0167(6) -0.0010(5) -0.0053(5) -0.0048(5)
C22 0.0238(7) 0.0216(7) 0.0270(7) 0.0051(6) -0.0125(6) -0.0042(6)
C23 0.0344(8) 0.0372(9) 0.0252(8) 0.0058(6) -0.0148(6) -0.0174(7)
C28 0.0177(6) 0.0255(7) 0.0169(6) 0.0007(5) -0.0053(5) -0.0066(5)
C29 0.0226(7) 0.0277(7) 0.0201(7) 0.0041(6) -0.0086(5) -0.0126(6)
C20 0.0425(9) 0.0271(8) 0.0411(9) 0.0146(7) -0.0246(8) -0.0216(7)
C21 0.0328(9) 0.0605(12) 0.0427(10) 0.0219(9) -0.0168(8) -0.0269(9)
C34 0.0413(9) 0.0288(8) 0.0271(8) 0.0052(6) -0.0123(7) -0.0136(7)
C35 0.0672(13) 0.0301(9) 0.0348(9) 0.0023(7) -0.0236(9) -0.0180(9)

loop_
_atom_type_symbol
_atom_type_description
_atom_type_scat_dispersion_real
_atom_type_scat_dispersion_imag
_atom_type_scat_source
C C 0.0033 0.0016 'International Tables Vol C Tables 4.2.6.8 and 6.1.1.4'
H H 0.0000 0.0000 'International Tables Vol C Tables 4.2.6.8 and 6.1.1.4'
N N 0.0061 0.0033 'International Tables Vol C Tables 4.2.6.8 and 6.1.1.4'
O O 0.0106 0.0060 'International Tables Vol C Tables 4.2.6.8 and 6.1.1.4'

loop_
_geom_angle_atom_site_label_1
_geom_angle_atom_site_label_2
_geom_angle_atom_site_label_3
_geom_angle
_geom_angle_site_symmetry_1
_geom_angle_site_symmetry_3
_geom_angle_publ_flag
C5 N1 C2 120.88(12) . . ?
C5 N1 C3 121.29(12) . . ?
C3 N1 C2 117.29(12) . . ?
C11 N2 H2 117.0 . . ?
C11 N2 C12 126.07(12) . . ?
C12 N2 H2 117.0 . . ?
C13 N3 H3 119.4 . . ?
C14 N3 H3 119.4 . . ?
C14 N3 C13 121.30(12) . . ?
C31 N5 H5 118.5 . . ?
C30 N5 H5 118.5 . . ?
C30 N5 C31 122.91(13) . . ?
C24 N4 C22 121.80(12) . . ?
C24 N4 C20 120.72(12) . . ?
C22 N4 C20 116.49(12) . . ?
H1A C1 H1B 109.5 . . ?
H1A C1 H1C 109.5 . . ?
H1B C1 H1C 109.5 . . ?
C2 C1 H1A 109.5 . . ?
C2 C1 H1B 109.5 . . ?
C2 C1 H1C 109.5 . . ?
N1 C2 C1 114.20(13) . . ?
N1 C2 H2A 108.7 . . ?
N1 C2 H2B 108.7 . . ?
C1 C2 H2A 108.7 . . ?
C1 C2 H2B 108.7 . . ?
H2A C2 H2B 107.6 . . ?
N1 C5 C6 119.87(12) . . ?
N1 C5 C10 121.62(13) . . ?
C10 C5 C6 118.50(12) . . ?
C5 C6 H6 120.1 . . ?
C7 C6 C5 119.86(13) . . ?
C7 C6 H6 120.1 . . ?
C6 C7 H7 118.8 . . ?
C6 C7 C8 122.39(13) . . ?
C8 C7 H7 118.8 . . ?
C7 C8 C9 118.65(12) . . ?
C11 C8 C7 120.58(12) . . ?
C11 C8 C9 120.67(12) . . ?
N2 C11 C8 122.50(13) . . ?
N2 C11 H11 118.8 . . ?
C8 C11 H11 118.8 . . ?
N2 C12 H12A 109.6 . . ?
N2 C12 H12B 109.6 . . ?
N2 C12 C13 110.38(12) . . ?
H12A C12 H12B 108.1 . . ?
C13 C12 H12A 109.6 . . ?
C13 C12 H12B 109.6 . . ?
N3 C13 C12 113.86(12) . . ?
N3 C13 H13A 108.8 . . ?
N3 C13 H13B 108.8 . . ?
C12 C13 H13A 108.8 . . ?
C12 C13 H13B 108.8 . . ?
H13A C13 H13B 107.7 . . ?
N3 C14 C15 119.48(13) . . ?
N3 C14 C19 122.63(13) . . ?
C19 C14 C15 117.86(13) . . ?
C14 C15 H15 119.6 . . ?
C16 C15 C14 120.75(14) . . ?
C16 C15 H15 119.6 . . ?
C15 C16 H16 119.7 . . ?
C17 C16 C15 120.69(15) . . ?
C17 C16 H16 119.7 . . ?
C16 C17 H17 120.5 . . ?
C18 C17 C16 119.08(14) . . ?
C18 C17 H17 120.5 . . ?
H4A C4 H4B 109.5 . . ?
H4A C4 H4C 109.5 . . ?
H4B C4 H4C 109.5 . . ?
C3 C4 H4A 109.5 . . ?
C3 C4 H4B 109.5 . . ?
C3 C4 H4C 109.5 . . ?
N1 C3 C4 113.94(12) . . ?
N1 C3 H3A 108.8 . . ?
N1 C3 H3B 108.8 . . ?
C4 C3 H3A 108.8 . . ?
C4 C3 H3B 108.8 . . ?
H3A C3 H3B 107.7 . . ?
C17 C18 H18 119.6 . . ?
C17 C18 C19 120.81(14) . . ?
C19 C18 H18 119.6 . . ?
C14 C19 H19 119.6 . . ?
C18 C19 C14 120.81(14) . . ?
C18 C19 H19 119.6 . . ?
O1 C9 C8 120.67(12) . . ?
O1 C9 C10 121.44(12) . . ?
C10 C9 C8 117.87(12) . . ?
C5 C10 C9 122.65(13) . . ?
C5 C10 H10 118.7 . . ?
C9 C10 H10 118.7 . . ?
C37 C36 H36 120.6 . . ?
C37 C36 C35 118.85(16) . . ?
C35 C36 H36 120.6 . . ?
C36 C37 H37 119.2 . . ?
C36 C37 C38 121.52(17) . . ?
C38 C37 H37 119.2 . . ?
C37 C38 H38 120.1 . . ?
C37 C38 C33 119.89(16) . . ?
C33 C38 H38 120.1 . . ?
C38 C33 C34 118.22(14) . . ?
N6 C33 C38 122.37(15) . . ?
N6 C33 C34 119.41(14) . . ?
C33 N6 H6A 118.8 . . ?
C33 N6 C32 122.41(13) . . ?
C32 N6 H6A 118.8 . . ?
N6 C32 H32A 109.5 . . ?
N6 C32 H32B 109.5 . . ?
N6 C32 C31 110.57(13) . . ?
H32A C32 H32B 108.1 . . ?
C31 C32 H32A 109.5 . . ?
C31 C32 H32B 109.5 . . ?
N5 C31 C32 112.78(12) . . ?
N5 C31 H31A 109.0 . . ?
N5 C31 H31B 109.0 . . ?
C32 C31 H31A 109.0 . . ?
C32 C31 H31B 109.0 . . ?
H31A C31 H31B 107.8 . . ?
N5 C30 H30 117.5 . . ?
N5 C30 C27 124.90(13) . . ?
C27 C30 H30 117.5 . . ?
C30 C27 C26 118.97(13) . . ?
C30 C27 C28 122.03(12) . . ?
C26 C27 C28 118.99(12) . . ?
C27 C26 H26 118.9 . . ?
C25 C26 C27 122.28(13) . . ?
C25 C26 H26 118.9 . . ?
C26 C25 H25 119.9 . . ?
C26 C25 C24 120.26(13) . . ?
C24 C25 H25 119.9 . . ?
N4 C24 C25 119.46(12) . . ?
N4 C24 C29 122.11(13) . . ?
C29 C24 C25 118.42(13) . . ?
N4 C22 H22A 108.6 . . ?
N4 C22 H22B 108.6 . . ?
N4 C22 C23 114.81(12) . . ?
H22A C22 H22B 107.5 . . ?
C23 C22 H22A 108.6 . . ?
C23 C22 H22B 108.6 . . ?
C22 C23 H23A 109.5 . . ?
C22 C23 H23B 109.5 . . ?
C22 C23 H23C 109.5 . . ?
H23A C23 H23B 109.5 . . ?
H23A C23 H23C 109.5 . . ?
H23B C23 H23C 109.5 . . ?
O2 C28 C27 120.62(13) . . ?
O2 C28 C29 121.85(13) . . ?
C29 C28 C27 117.53(12) . . ?
C24 C29 C28 122.49(13) . . ?
C24 C29 H29 118.8 . . ?
C28 C29 H29 118.8 . . ?
N4 C20 H20A 108.7 . . ?
N4 C20 H20B 108.7 . . ?
N4 C20 C21 114.26(14) . . ?
H20A C20 H20B 107.6 . . ?
C21 C20 H20A 108.7 . . ?
C21 C20 H20B 108.7 . . ?
C20 C21 H21A 109.5 . . ?
C20 C21 H21B 109.5 . . ?
C20 C21 H21C 109.5 . . ?
H21A C21 H21B 109.5 . . ?
H21A C21 H21C 109.5 . . ?
H21B C21 H21C 109.5 . . ?
C33 C34 H34 119.5 . . ?
C35 C34 C33 121.01(16) . . ?
C35 C34 H34 119.5 . . ?
C36 C35 H35 119.7 . . ?
C34 C35 C36 120.50(18) . . ?
C34 C35 H35 119.7 . . ?

loop_
_geom_bond_atom_site_label_1
_geom_bond_atom_site_label_2
_geom_bond_distance
_geom_bond_site_symmetry_2
_geom_bond_publ_flag
O1 C9 1.2966(17) . ?
O2 C28 1.2871(17) . ?
N1 C2 1.4655(19) . ?
N1 C5 1.3683(18) . ?
N1 C3 1.4616(18) . ?
N2 H2 0.8800 . ?
N2 C11 1.3036(18) . ?
N2 C12 1.4548(17) . ?
N3 H3 0.8800 . ?
N3 C13 1.4454(19) . ?
N3 C14 1.3810(17) . ?
N5 H5 0.8800 . ?
N5 C31 1.4576(18) . ?
N5 C30 1.3110(18) . ?
N4 C24 1.3702(18) . ?
N4 C22 1.4620(18) . ?
N4 C20 1.463(2) . ?
C1 H1A 0.9800 . ?
C1 H1B 0.9800 . ?
C1 H1C 0.9800 . ?
C1 C2 1.513(2) . ?
C2 H2A 0.9900 . ?
C2 H2B 0.9900 . ?
C5 C6 1.4369(19) . ?
C5 C10 1.3941(19) . ?
C6 H6 0.9500 . ?
C6 C7 1.363(2) . ?
C7 H7 0.9500 . ?
C7 C8 1.4143(19) . ?
C8 C11 1.4059(19) . ?
C8 C9 1.4454(19) . ?
C11 H11 0.9500 . ?
C12 H12A 0.9900 . ?
C12 H12B 0.9900 . ?
C12 C13 1.521(2) . ?
C13 H13A 0.9900 . ?
C13 H13B 0.9900 . ?
C14 C15 1.402(2) . ?
C14 C19 1.399(2) . ?
C15 H15 0.9500 . ?
C15 C16 1.386(2) . ?
C16 H16 0.9500 . ?
C16 C17 1.385(2) . ?
C17 H17 0.9500 . ?
C17 C18 1.383(2) . ?
C4 H4A 0.9800 . ?
C4 H4B 0.9800 . ?
C4 H4C 0.9800 . ?
C4 C3 1.522(2) . ?
C3 H3A 0.9900 . ?
C3 H3B 0.9900 . ?
C18 H18 0.9500 . ?
C18 C19 1.384(2) . ?
C19 H19 0.9500 . ?
C9 C10 1.4070(19) . ?
C10 H10 0.9500 . ?
C36 H36 0.9500 . ?
C36 C37 1.376(3) . ?
C36 C35 1.388(3) . ?
C37 H37 0.9500 . ?
C37 C38 1.390(2) . ?
C38 H38 0.9500 . ?
C38 C33 1.399(2) . ?
C33 N6 1.3729(19) . ?
C33 C34 1.399(2) . ?
N6 H6A 0.8800 . ?
N6 C32 1.4403(19) . ?
C32 H32A 0.9900 . ?
C32 H32B 0.9900 . ?
C32 C31 1.515(2) . ?
C31 H31A 0.9900 . ?
C31 H31B 0.9900 . ?
C30 H30 0.9500 . ?
C30 C27 1.4006(19) . ?
C27 C26 1.4183(19) . ?
C27 C28 1.442(2) . ?
C26 H26 0.9500 . ?
C26 C25 1.356(2) . ?
C25 H25 0.9500 . ?
C25 C24 1.4327(19) . ?
C24 C29 1.4009(19) . ?
C22 H22A 0.9900 . ?
C22 H22B 0.9900 . ?
C22 C23 1.521(2) . ?
C23 H23A 0.9800 . ?
C23 H23B 0.9800 . ?
C23 H23C 0.9800 . ?
C28 C29 1.415(2) . ?
C29 H29 0.9500 . ?
C20 H20A 0.9900 . ?
C20 H20B 0.9900 . ?
C20 C21 1.515(3) . ?
C21 H21A 0.9800 . ?
C21 H21B 0.9800 . ?
C21 H21C 0.9800 . ?
C34 H34 0.9500 . ?
C34 C35 1.381(2) . ?
C35 H35 0.9500 . ?

loop_
_geom_hbond_atom_site_label_D
_geom_hbond_atom_site_label_H
_geom_hbond_atom_site_label_A
_geom_hbond_distance_DH
_geom_hbond_distance_HA
_geom_hbond_distance_DA
_geom_hbond_angle_DHA
_geom_hbond_site_symmetry_A
_geom_hbond_publ_flag
N2 H2 O1 0.88 1.85 2.5653(15) 136.6 . yes
N3 H3 O1 0.88 2.27 2.8656(16) 124.6 2_756 yes
N5 H5 O2 0.88 2.00 2.6589(17) 131.1 . yes
N5 H5 O2 0.88 2.34 3.0268(16) 135.0 2_766 yes
C13 H13B N5 0.99 2.66 3.5453(19) 148.3 2_756 yes
N6 H6A O2 0.88 2.09 2.8914(17) 150.7 2_766 yes
C31 H31A O1 0.99 2.59 3.3318(18) 131.3 2_756 yes

loop_
_geom_torsion_atom_site_label_1
_geom_torsion_atom_site_label_2
_geom_torsion_atom_site_label_3
_geom_torsion_atom_site_label_4
_geom_torsion
_geom_torsion_site_symmetry_1
_geom_torsion_site_symmetry_2
_geom_torsion_site_symmetry_3
_geom_torsion_site_symmetry_4
_geom_torsion_publ_flag
O1 C9 C10 C5 175.25(13) . . . . ?
O2 C28 C29 C24 179.93(13) . . . . ?
N1 C5 C6 C7 -177.59(13) . . . . ?
N1 C5 C10 C9 -179.62(13) . . . . ?
N2 C12 C13 N3 64.71(16) . . . . ?
N3 C14 C15 C16 178.05(13) . . . . ?
N3 C14 C19 C18 -177.91(13) . . . . ?
N5 C30 C27 C26 -178.10(13) . . . . ?
N5 C30 C27 C28 2.4(2) . . . . ?
N4 C24 C29 C28 179.77(13) . . . . ?
C2 N1 C5 C6 168.54(13) . . . . ?
C2 N1 C5 C10 -10.0(2) . . . . ?
C2 N1 C3 C4 103.90(16) . . . . ?
C5 N1 C2 C1 91.36(17) . . . . ?
C5 N1 C3 C4 -67.81(18) . . . . ?
C5 C6 C7 C8 -2.5(2) . . . . ?
C6 C5 C10 C9 1.8(2) . . . . ?
C6 C7 C8 C11 -175.11(13) . . . . ?
C6 C7 C8 C9 1.3(2) . . . . ?
C7 C8 C11 N2 175.17(13) . . . . ?
C7 C8 C9 O1 -176.85(13) . . . . ?
C7 C8 C9 C10 1.42(19) . . . . ?
C8 C9 C10 C5 -3.0(2) . . . . ?
C11 N2 C12 C13 -137.40(14) . . . . ?
C11 C8 C9 O1 -0.4(2) . . . . ?
C11 C8 C9 C10 177.85(12) . . . . ?
C12 N2 C11 C8 -174.53(13) . . . . ?
C13 N3 C14 C15 158.94(13) . . . . ?
C13 N3 C14 C19 -22.9(2) . . . . ?
C14 N3 C13 C12 103.84(15) . . . . ?
C14 C15 C16 C17 0.0(2) . . . . ?
C15 C14 C19 C18 0.3(2) . . . . ?
C15 C16 C17 C18 0.2(2) . . . . ?
C16 C17 C18 C19 -0.1(2) . . . . ?
C17 C18 C19 C14 -0.1(2) . . . . ?
C3 N1 C2 C1 -80.38(17) . . . . ?
C3 N1 C5 C6 -20.1(2) . . . . ?
C3 N1 C5 C10 161.43(13) . . . . ?
C19 C14 C15 C16 -0.2(2) . . . . ?
C9 C8 C11 N2 -1.2(2) . . . . ?
C10 C5 C6 C7 1.0(2) . . . . ?
C36 C37 C38 C33 0.6(3) . . . . ?
C37 C36 C35 C34 0.5(3) . . . . ?
C37 C38 C33 N6 -179.32(15) . . . . ?
C37 C38 C33 C34 0.0(2) . . . . ?
C38 C33 N6 C32 -7.7(2) . . . . ?
C38 C33 C34 C35 -0.4(2) . . . . ?
C33 N6 C32 C31 -167.00(14) . . . . ?
C33 C34 C35 C36 0.1(3) . . . . ?
N6 C33 C34 C35 178.98(16) . . . . ?
N6 C32 C31 N5 -60.58(17) . . . . ?
C31 N5 C30 C27 179.17(13) . . . . ?
C30 N5 C31 C32 -94.68(16) . . . . ?
C30 C27 C26 C25 -179.34(13) . . . . ?
C30 C27 C28 O2 -1.0(2) . . . . ?
C30 C27 C28 C29 178.43(13) . . . . ?
C27 C26 C25 C24 1.3(2) . . . . ?
C27 C28 C29 C24 0.5(2) . . . . ?
C26 C27 C28 O2 179.52(13) . . . . ?
C26 C27 C28 C29 -1.07(19) . . . . ?
C26 C25 C24 N4 179.29(13) . . . . ?
C26 C25 C24 C29 -1.8(2) . . . . ?
C25 C24 C29 C28 0.9(2) . . . . ?
C24 N4 C22 C23 -76.49(17) . . . . ?
C24 N4 C20 C21 77.57(18) . . . . ?
C22 N4 C24 C25 -2.6(2) . . . . ?
C22 N4 C24 C29 178.54(13) . . . . ?
C22 N4 C20 C21 -91.25(16) . . . . ?
C28 C27 C26 C25 0.2(2) . . . . ?
C20 N4 C24 C25 -170.79(13) . . . . ?
C20 N4 C24 C29 10.3(2) . . . . ?
C20 N4 C22 C23 92.19(16) . . . . ?
C34 C33 N6 C32 173.00(14) . . . . ?
C35 C36 C37 C38 -0.9(3) . . . . ?
